data_1506940
loop_
_publ_author_name
'Hulin, Bernard'
'Newton, Linda S.'
'Cabral, Shawn'
'Walker, Aaron J.'
'Bordner, Jon'

_publ_section_title
;
 Three-component, stereoselective palladium-catalyzed synthesis of
 functionalized bicyclopentanoids.
;
_journal_issue 23
_journal_name_full 'Organic letters'
_journal_page_first 4343
_journal_page_last 4345
_journal_paper_doi 10.1021/ol048140r
_journal_volume 6
_journal_year 2004
_chemical_formula_sum 'C20 H24 O5'
_chemical_formula_weight 344.39
_chemical_name_systematic
; 
 ? 
;
_space_group_IT_number 2
_symmetry_cell_setting triclinic
_symmetry_space_group_name_Hall '-P 1'
_symmetry_space_group_name_H-M 'P -1'
_atom_sites_solution_hydrogens geom
_atom_sites_solution_primary direct
_atom_sites_solution_secondary difmap
_audit_creation_method SHELXL-97
_cell_angle_alpha 81.910(10)
_cell_angle_beta 85.500(10)
_cell_angle_gamma 66.420(10)
_cell_formula_units_Z 2
_cell_length_a 8.7480(10)
_cell_length_b 9.6890(10)
_cell_length_c 11.7730(10)
_cell_measurement_reflns_used 30
_cell_measurement_temperature 293(2)
_cell_measurement_theta_max 55.985
_cell_measurement_theta_min 10.026
_cell_volume 905.18(17)
_computing_cell_refinement 'Bruker XSCANS'
_computing_data_collection 'Bruker XSCANS'
_computing_data_reduction 'Bruker XSCANS'
_computing_molecular_graphics 'Bruker SHELXTL'
_computing_publication_material 'Bruker SHELXTL'
_computing_structure_refinement 'SHELXL-97 (Sheldrick, 1997)'
_computing_structure_solution 'SHELXS-97 (Sheldrick, 1990)'
_diffrn_ambient_temperature 293(2)
_diffrn_measured_fraction_theta_full 0.999
_diffrn_measured_fraction_theta_max 0.999
_diffrn_measurement_device_type 'Bruker P4'
_diffrn_measurement_method 'theta and 2theta scans'
_diffrn_radiation_monochromator graphite
_diffrn_radiation_source 'fine-focus sealed tube'
_diffrn_radiation_type CuK\a
_diffrn_radiation_wavelength 1.54178
_diffrn_reflns_av_R_equivalents 0.0106
_diffrn_reflns_av_sigmaI/netI 0.0084
_diffrn_reflns_limit_h_max 8
_diffrn_reflns_limit_h_min 0
_diffrn_reflns_limit_k_max 9
_diffrn_reflns_limit_k_min -8
_diffrn_reflns_limit_l_max 11
_diffrn_reflns_limit_l_min -11
_diffrn_reflns_number 2007
_diffrn_reflns_theta_full 49.99
_diffrn_reflns_theta_max 49.99
_diffrn_reflns_theta_min 3.79
_diffrn_standards_interval_count 97
_diffrn_standards_number 3
_exptl_absorpt_coefficient_mu 0.737
_exptl_absorpt_correction_type none
_exptl_crystal_colour COLORLESS
_exptl_crystal_density_diffrn 1.264
_exptl_crystal_density_method 'not measured'
_exptl_crystal_description PRISM
_exptl_crystal_F_000 368
_exptl_crystal_size_max 0.58
_exptl_crystal_size_mid 0.30
_exptl_crystal_size_min 0.26
_refine_diff_density_max 0.202
_refine_diff_density_min -0.216
_refine_diff_density_rms 0.034
_refine_ls_extinction_coef 0.0138(13)
_refine_ls_extinction_expression Fc^*^=kFc[1+0.001xFc^2^\l^3^/sin(2\q)]^-1/4^
_refine_ls_extinction_method SHELXL
_refine_ls_goodness_of_fit_ref 0.985
_refine_ls_hydrogen_treatment mixed
_refine_ls_matrix_type full
_refine_ls_number_parameters 227
_refine_ls_number_reflns 1849
_refine_ls_number_restraints 0
_refine_ls_restrained_S_all 0.985
_refine_ls_R_factor_all 0.0464
_refine_ls_R_factor_gt 0.0433
_refine_ls_shift/su_max 0.524
_refine_ls_shift/su_mean 0.043
_refine_ls_structure_factor_coef Fsqd
_refine_ls_weighting_details 'calc w=1/[\s^2^(Fo^2^)+(0.0702P)^2^+0.4433P] where P=(Fo^2^+2Fc^2^)/3'
_refine_ls_weighting_scheme calc
_refine_ls_wR_factor_gt 0.1182
_refine_ls_wR_factor_ref 0.1220
_reflns_number_gt 1706
_reflns_number_total 1849
_reflns_threshold_expression >2sigma(I)
_cod_data_source_file ol048140rsi20040914_024710.cif
_cod_data_source_block f029
_cod_depositor_comments
;
The following automatic conversions were performed:

'_symmetry_cell_setting' value 'Triclinic' changed to 'triclinic'
according to /home/saulius/struct/CIF-dictionaries/cif_core.dic
dictionary named 'cif_core.dic' version 2.4.1 from 2010-06-29.

Automatic conversion script
Id: cif_fix_values 1715 2011-07-08 13:25:40Z adriana 
;
_cod_original_cell_volume 905.18(16)
_cod_original_sg_symbol_H-M P-1
_cod_database_code 1506940

loop_
_symmetry_equiv_pos_as_xyz
'x, y, z'
'-x, -y, -z'

loop_
_atom_site_label
_atom_site_type_symbol
_atom_site_fract_x
_atom_site_fract_y
_atom_site_fract_z
_atom_site_U_iso_or_equiv
_atom_site_adp_type
_atom_site_occupancy
_atom_site_symmetry_multiplicity
_atom_site_calc_flag
_atom_site_refinement_flags
O1 O 0.7174(2) 0.6507(2) 0.32395(15) 0.0712(6) Uani 1 1 d .
C2 C 0.8530(3) 0.6973(3) 0.3264(2) 0.0611(7) Uani 1 1 d .
H2A H 0.9608 0.6107 0.3252 0.080 Uiso 1 1 calc R
C3 C 0.8334(3) 0.7782(3) 0.4314(2) 0.0558(7) Uani 1 1 d .
H3A H 0.9407 0.7824 0.4445 0.080 Uiso 1 1 calc R
C4 C 0.7836(3) 0.6989(3) 0.5387(2) 0.0594(7) Uani 1 1 d .
C5 C 0.7333(3) 0.5817(3) 0.5304(2) 0.0647(7) Uani 1 1 d .
C6 C 0.7312(4) 0.5338(3) 0.4151(3) 0.0771(8) Uani 1 1 d .
H6A H 0.8330 0.4460 0.4039 0.080 Uiso 1 1 calc R
H6B H 0.6380 0.5041 0.4133 0.080 Uiso 1 1 calc R
C7 C 0.7849(3) 0.7406(3) 0.6466(2) 0.0738(8) Uani 1 1 d .
H7A H 0.8187 0.8187 0.6532 0.080 Uiso 1 1 calc R
C8 C 0.7377(4) 0.6699(4) 0.7439(3) 0.0858(9) Uani 1 1 d .
H8A H 0.7382 0.7008 0.8151 0.080 Uiso 1 1 calc R
C9 C 0.6898(4) 0.5536(4) 0.7353(3) 0.0893(10) Uani 1 1 d .
H9A H 0.6589 0.5044 0.8010 0.080 Uiso 1 1 calc R
C10 C 0.6875(3) 0.5098(4) 0.6302(3) 0.0811(9) Uani 1 1 d .
H10A H 0.6549 0.4306 0.6252 0.080 Uiso 1 1 calc R
C11 C 0.7069(3) 0.9415(3) 0.3966(2) 0.0616(7) Uani 1 1 d .
H11A H 0.5957 0.9535 0.4278 0.080 Uiso 1 1 calc R
C12 C 0.7058(3) 0.9636(3) 0.2631(2) 0.0584(7) Uani 1 1 d .
H12A H 0.5967 0.9771 0.2366 0.080 Uiso 1 1 calc R
C13 C 0.8407(3) 0.8168(3) 0.2268(2) 0.0665(7) Uani 1 1 d .
H13A H 0.8093 0.7911 0.1580 0.080 Uiso 1 1 calc R
H13B H 0.9465 0.8271 0.2121 0.080 Uiso 1 1 calc R
C14 C 0.7382(3) 1.1084(3) 0.2262(2) 0.0596(7) Uani 1 1 d .
H14A H 0.6308 1.1949 0.2292 0.080 Uiso 1 1 calc R
C15 C 0.8423(4) 1.1107(3) 0.3233(2) 0.0710(8) Uani 1 1 d .
H15A H 0.8423 1.2108 0.3236 0.080 Uiso 1 1 calc R
H15B H 0.9565 1.0377 0.3174 0.080 Uiso 1 1 calc R
C16 C 0.7534(4) 1.0675(3) 0.4298(2) 0.0783(9) Uani 1 1 d .
H16A H 0.6544 1.1536 0.4488 0.080 Uiso 1 1 calc R
H16B H 0.8265 1.0305 0.4949 0.080 Uiso 1 1 calc R
C17 C 0.8129(3) 1.1211(3) 0.1050(2) 0.0578(7) Uani 1 1 d .
H17A H 0.9127 1.0281 0.0983 0.080 Uiso 1 1 calc R
C18 C 0.8660(4) 1.2527(3) 0.0844(2) 0.0676(8) Uani 1 1 d .
O19 O 1.0074(3) 1.2418(3) 0.0787(2) 0.1116(9) Uani 1 1 d .
O20 O 0.7356(3) 1.3828(2) 0.07447(17) 0.0850(6) Uani 1 1 d .
C21 C 0.7717(6) 1.5176(4) 0.0608(3) 0.1153(13) Uani 1 1 d .
H21A H 0.6692 1.6060 0.0543 0.080 Uiso 1 1 calc R
H21B H 0.8395 1.5184 -0.0073 0.080 Uiso 1 1 calc R
H21C H 0.8305 1.5177 0.1263 0.080 Uiso 1 1 calc R
C22 C 0.6941(4) 1.1336(3) 0.0146(2) 0.0654(7) Uani 1 1 d .
O23 O 0.5536(3) 1.1445(3) 0.03137(19) 0.1018(8) Uani 1 1 d .
O24 O 0.7656(2) 1.1320(2) -0.08977(16) 0.0750(6) Uani 1 1 d .
C25 C 0.6697(4) 1.1301(4) -0.1825(3) 0.0997(11) Uani 1 1 d .
H25A H 0.7323 1.1293 -0.2532 0.080 Uiso 1 1 calc R
H25B H 0.5673 1.2188 -0.1869 0.080 Uiso 1 1 calc R
H25C H 0.6451 1.0410 -0.1693 0.080 Uiso 1 1 calc R

loop_
_atom_site_aniso_label
_atom_site_aniso_U_11
_atom_site_aniso_U_22
_atom_site_aniso_U_33
_atom_site_aniso_U_23
_atom_site_aniso_U_13
_atom_site_aniso_U_12
O1 0.0776(13) 0.0631(12) 0.0754(13) -0.0074(10) -0.0194(9) -0.0276(10)
C2 0.0591(16) 0.0508(15) 0.0686(17) -0.0152(13) -0.0044(12) -0.0136(13)
C3 0.0505(14) 0.0527(15) 0.0620(16) -0.0141(12) -0.0044(12) -0.0152(12)
C4 0.0508(15) 0.0559(16) 0.0624(18) -0.0086(13) -0.0046(12) -0.0103(13)
C5 0.0504(15) 0.0605(17) 0.076(2) -0.0014(15) -0.0097(13) -0.0149(13)
C6 0.0751(19) 0.0662(19) 0.095(2) -0.0025(17) -0.0185(16) -0.0323(15)
C7 0.0785(19) 0.0662(18) 0.067(2) -0.0094(15) -0.0009(15) -0.0185(15)
C8 0.089(2) 0.081(2) 0.067(2) -0.0065(17) 0.0031(16) -0.0138(19)
C9 0.075(2) 0.093(3) 0.079(2) 0.0099(19) 0.0066(16) -0.0199(19)
C10 0.0631(18) 0.073(2) 0.100(3) 0.0092(19) -0.0096(17) -0.0244(15)
C11 0.0591(16) 0.0531(16) 0.0645(17) -0.0162(12) 0.0052(12) -0.0118(13)
C12 0.0529(15) 0.0533(16) 0.0649(17) -0.0112(12) -0.0048(12) -0.0145(12)
C13 0.0798(18) 0.0566(16) 0.0609(17) -0.0165(13) 0.0003(13) -0.0218(14)
C14 0.0537(15) 0.0471(15) 0.0682(17) -0.0131(12) -0.0004(12) -0.0077(12)
C15 0.0872(19) 0.0562(16) 0.0728(19) -0.0191(14) -0.0008(15) -0.0281(15)
C16 0.103(2) 0.0570(17) 0.0691(19) -0.0228(14) 0.0038(16) -0.0215(16)
C17 0.0532(14) 0.0479(15) 0.0656(17) -0.0103(12) -0.0049(13) -0.0111(12)
C18 0.072(2) 0.062(2) 0.0648(18) -0.0078(13) -0.0070(14) -0.0212(17)
O19 0.0865(17) 0.0924(16) 0.164(2) -0.0011(15) -0.0130(15) -0.0461(14)
O20 0.0998(15) 0.0491(12) 0.0951(15) -0.0109(10) -0.0009(11) -0.0173(12)
C21 0.186(4) 0.062(2) 0.093(3) -0.0087(17) -0.007(2) -0.044(2)
C22 0.0579(18) 0.0566(16) 0.073(2) -0.0085(13) -0.0048(15) -0.0132(13)
O23 0.0652(14) 0.146(2) 0.0911(16) -0.0054(14) -0.0120(11) -0.0395(14)
O24 0.0678(12) 0.0871(14) 0.0701(13) -0.0231(10) -0.0076(10) -0.0250(10)
C25 0.094(2) 0.123(3) 0.085(2) -0.030(2) -0.0157(18) -0.038(2)

loop_
_atom_type_symbol
_atom_type_description
_atom_type_scat_dispersion_real
_atom_type_scat_dispersion_imag
_atom_type_scat_source
C C 0.0181 0.0091 'International Tables Vol C Tables 4.2.6.8 and 6.1.1.4'
H H 0.0000 0.0000 'International Tables Vol C Tables 4.2.6.8 and 6.1.1.4'
O O 0.0492 0.0322 'International Tables Vol C Tables 4.2.6.8 and 6.1.1.4'

loop_
_geom_angle_atom_site_label_1
_geom_angle_atom_site_label_2
_geom_angle_atom_site_label_3
_geom_angle
C6 O1 C2 109.81(19)
O1 C2 C13 109.3(2)
O1 C2 C3 109.4(2)
C13 C2 C3 104.2(2)
C2 C3 C4 113.0(2)
C2 C3 C11 104.74(19)
C4 C3 C11 114.20(19)
C5 C4 C7 118.4(3)
C5 C4 C3 119.8(2)
C7 C4 C3 121.9(2)
C4 C5 C10 119.1(3)
C4 C5 C6 119.6(2)
C10 C5 C6 121.3(3)
O1 C6 C5 112.5(2)
C8 C7 C4 121.9(3)
C9 C8 C7 119.5(3)
C10 C9 C8 120.0(3)
C9 C10 C5 121.2(3)
C16 C11 C3 115.1(2)
C16 C11 C12 105.4(2)
C3 C11 C12 106.12(18)
C13 C12 C14 115.7(2)
C13 C12 C11 105.02(19)
C14 C12 C11 105.55(19)
C2 C13 C12 105.2(2)
C15 C14 C17 115.6(2)
C15 C14 C12 102.9(2)
C17 C14 C12 115.6(2)
C14 C15 C16 102.8(2)
C15 C16 C11 104.3(2)
C18 C17 C22 110.5(2)
C18 C17 C14 111.3(2)
C22 C17 C14 111.7(2)
O19 C18 O20 124.0(3)
O19 C18 C17 125.0(3)
O20 C18 C17 111.0(2)
C18 O20 C21 115.8(3)
O23 C22 O24 123.1(3)
O23 C22 C17 125.9(3)
O24 C22 C17 111.1(2)
C22 O24 C25 116.4(2)

loop_
_geom_bond_atom_site_label_1
_geom_bond_atom_site_label_2
_geom_bond_distance
O1 C6 1.421(3)
O1 C2 1.432(3)
C2 C13 1.505(4)
C2 C3 1.518(3)
C3 C4 1.511(4)
C3 C11 1.544(3)
C4 C5 1.390(4)
C4 C7 1.388(4)
C5 C10 1.395(4)
C5 C6 1.498(4)
C7 C8 1.372(4)
C8 C9 1.368(5)
C9 C10 1.368(4)
C11 C16 1.537(4)
C11 C12 1.557(4)
C12 C13 1.533(3)
C12 C14 1.537(4)
C14 C15 1.525(4)
C14 C17 1.532(4)
C15 C16 1.520(4)
C17 C18 1.506(4)
C17 C22 1.504(4)
C18 O19 1.196(3)
C18 O20 1.317(3)
O20 C21 1.447(4)
C22 O23 1.194(3)
C22 O24 1.334(3)
O24 C25 1.434(3)
